data_2106261
loop_
_publ_author_name
'Brink-Shoemaker, C.'
'Shoemaker, D.P.'

_publ_section_title
;
 Refinement of an R phase, Mn85.5 Si14.5
;
_journal_name_full 'Acta Crystallographica B (24,1968-38,1982)'
_journal_page_first 701
_journal_page_last 705
_journal_volume 34
_journal_year 1978
_chemical_formula_sum 'Mn0.83 Si0.11'
_space_group_IT_number 148
_symmetry_space_group_name_Hall '-P 3*'
_symmetry_space_group_name_H-M 'R -3 :R'
_cell_angle_alpha 74.7
_cell_angle_beta 74.7
_cell_angle_gamma 74.7
_cell_formula_units_Z 53
_cell_length_a 8.959
_cell_length_b 8.959
_cell_length_c 8.959
_cell_volume 654.270
_citation_journal_id_ASTM ACBCAR
_cod_data_source_file Brink-Shoemaker_ACBCAR_1978_1270.cif
_cod_data_source_block Mn0.83Si0.11
_cod_original_cell_volume 654.2698
_cod_original_sg_symbol_Hall '-R 3 (-y+z,x+z,-x+y+z)'
_cod_database_code 2106261

loop_
_symmetry_equiv_pos_as_xyz
x,y,z
z,x,y
y,z,x
-x,-y,-z
-z,-x,-y
-y,-z,-x

loop_
_atom_site_label
_atom_site_type_symbol
_atom_site_fract_x
_atom_site_fract_y
_atom_site_fract_z
_atom_site_occupancy
_atom_site_U_iso_or_equiv
Mn5 Mn 0.21413 0.3145 0.05517 0.81 0.0
Mn7 Mn 0.57258 0.35249 0.26965 1 0.0
Mn2 Mn 0.30574 0.30574 0.30574 0.27 0.0
Mn9 Mn 0.35259 0.53886 0.05883 1 0.0
Mn6 Mn 0.4852 0.2374 0.07054 0.71 0.0
Si6 Si 0.4852 0.2374 0.07054 0.218 0.0
Mn8 Mn 0.57657 0.62002 0.20087 1 0.0
Mn10 Mn 0.07392 0.07392 0.07392 1 0.0
Si1 Si 0.5 0.5 0.5 0.151 0.0
Si2 Si 0.30574 0.30574 0.30574 0.17 0.0
Si3 Si 0.16213 0.08819 0.75392 0.215 0.0
Si5 Si 0.21413 0.3145 0.05517 0.229 0.0
Mn11 Mn 0.3908 0.0783 0.89834 1 0.0
Mn1 Mn 0.5 0.5 0.5 0.1 0.0
Mn4 Mn 0.15384 0.3294 0.82067 0.72 0.0
Si4 Si 0.15384 0.3294 0.82067 0.22 0.0
Mn3 Mn 0.16213 0.08819 0.75392 0.67 0.0
